data_2206012
loop_
_publ_author_name
'Silvernail, Nathan J.'
'Noll, Bruce C.'
'Scheidt, W. Robert'

_publ_section_title
;
 A cytochrome b model, [Fe(TPP)(4-MeHIm)~2~][K(222-cryptand)]~2~Cl~2~
;
_journal_issue 6
_journal_name_full 'Acta Crystallographica Section E'
_journal_page_first m1201
_journal_page_last m1203
_journal_paper_doi 10.1107/S1600536805015989
_journal_volume 61
_journal_year 2005
_chemical_formula_iupac '[Fe (C44 H28 N8) (C4 H6 N2)2][K (C18 H36 N2 O6)]2 Cl2'
_chemical_formula_moiety 'C52 H40 Fe N8, 2C18 H36 K N2 O6, 2Cl'
_chemical_formula_sum 'C88 H112 Cl2 Fe K2 N12 O12'
_chemical_formula_weight 1734.85
_chemical_name_common '[Fe(TPP)(4-MeHIm)~2~]2(K(222)Cl)'
_chemical_name_systematic
;
(5-methyl-4H-imidazole)(5,10,15,20-tetraphenylporphyrinato)iron(II)
bis[(222-cryptand)potassium(I)] dichloride
;
_space_group_IT_number 2
_symmetry_cell_setting triclinic
_symmetry_space_group_name_Hall '-P 1'
_symmetry_space_group_name_H-M 'P -1'
_atom_sites_solution_hydrogens geom
_atom_sites_solution_primary direct
_atom_sites_solution_secondary difmap
_audit_creation_method SHELXL-97
_cell_angle_alpha 73.5040(10)
_cell_angle_beta 81.8360(10)
_cell_angle_gamma 85.0610(10)
_cell_formula_units_Z 1
_cell_length_a 12.4441(2)
_cell_length_b 12.7433(2)
_cell_length_c 14.5723(2)
_cell_measurement_reflns_used 9508
_cell_measurement_temperature 100(2)
_cell_measurement_theta_max 36.08
_cell_measurement_theta_min 2.41
_cell_volume 2190.74(6)
_computing_cell_refinement 'APEX2 and SAINT (Bruker, 2004)'
_computing_data_collection 'APEX2 (Bruker, 2004)'
_computing_data_reduction 'SAINT and SHELXTL (Sheldrick, 2001)'
_computing_molecular_graphics 'PLATON (Spek, 2004)'
_computing_publication_material SHELXTL
_computing_structure_refinement 'SHELXL97 (Sheldrick, 1997)'
_computing_structure_solution 'SHELXS97 (Sheldrick, 1990)'
_diffrn_ambient_temperature 100(2)
_diffrn_detector_area_resol_mean 8.33
_diffrn_measured_fraction_theta_full .988
_diffrn_measured_fraction_theta_max .988
_diffrn_measurement_device_type 'Bruker SMART APEX CCD'
_diffrn_measurement_method '\w and \f scans'
_diffrn_radiation_monochromator graphite
_diffrn_radiation_type MoK\a
_diffrn_radiation_wavelength 0.71073
_diffrn_reflns_av_R_equivalents 0.0421
_diffrn_reflns_av_sigmaI/netI 0.0441
_diffrn_reflns_limit_h_max 20
_diffrn_reflns_limit_h_min -19
_diffrn_reflns_limit_k_max 21
_diffrn_reflns_limit_k_min -21
_diffrn_reflns_limit_l_max 24
_diffrn_reflns_limit_l_min -24
_diffrn_reflns_number 79801
_diffrn_reflns_theta_full 36.00
_diffrn_reflns_theta_max 36.00
_diffrn_reflns_theta_min 1.67
_exptl_absorpt_coefficient_mu 0.395
_exptl_absorpt_correction_T_max 0.9008
_exptl_absorpt_correction_T_min 0.7176
_exptl_absorpt_correction_type multi-scan
_exptl_absorpt_process_details '(SADABS; Blessing, 1995)'
_exptl_crystal_colour red
_exptl_crystal_density_diffrn 1.315
_exptl_crystal_density_method 'not measured'
_exptl_crystal_description 'thick plate'
_exptl_crystal_F_000 918
_exptl_crystal_size_max 0.90
_exptl_crystal_size_mid 0.57
_exptl_crystal_size_min 0.27
_refine_diff_density_max .918
_refine_diff_density_min -.960
_refine_ls_extinction_method none
_refine_ls_goodness_of_fit_ref 1.055
_refine_ls_hydrogen_treatment constr
_refine_ls_matrix_type full
_refine_ls_number_parameters 529
_refine_ls_number_reflns 20486
_refine_ls_number_restraints 0
_refine_ls_restrained_S_all 1.055
_refine_ls_R_factor_all 0.0563
_refine_ls_R_factor_gt 0.0435
_refine_ls_shift/su_max 0.001
_refine_ls_shift/su_mean 0.000
_refine_ls_structure_factor_coef Fsqd
_refine_ls_weighting_details 'w=1/[\s^2^(Fo^2^)+(0.071P)^2^+0.5056P] where P=(Fo^2^+2Fc^2^)/3'
_refine_ls_weighting_scheme calc
_refine_ls_wR_factor_gt 0.1199
_refine_ls_wR_factor_ref 0.1280
_reflns_number_gt 16529
_reflns_number_total 20486
_reflns_threshold_expression I>2\s(I)
_cod_data_source_file lh6425.cif
_cod_data_source_block I
_cod_database_code 2206012
_cod_database_fobs_code 2206012

loop_
_symmetry_equiv_pos_as_xyz
'x, y, z'
'-x, -y, -z'

loop_
_atom_site_label
_atom_site_fract_x
_atom_site_fract_y
_atom_site_fract_z
_atom_site_U_iso_or_equiv
_atom_site_adp_type
_atom_site_calc_flag
_atom_site_refinement_flags
_atom_site_occupancy
_atom_site_type_symbol
Fe1 0.0000 0.5000 0.5000 0.01128(4) Uani d S 1 Fe
N1 -0.12618(7) 0.57355(6) 0.43159(6) 0.01359(13) Uani d . 1 N
N2 -0.04582(6) 0.35441(6) 0.49934(6) 0.01292(13) Uani d . 1 N
C1 -0.20453(8) 0.52347(8) 0.40297(7) 0.01528(15) Uani d . 1 C
C2 -0.28032(8) 0.60381(8) 0.35312(8) 0.01845(17) Uani d . 1 C
H2B -0.3426 0.5897 0.3284 0.022 Uiso calc R 1 H
C3 -0.24558(9) 0.70367(8) 0.34823(8) 0.01799(17) Uani d . 1 C
H3A -0.2777 0.7729 0.3177 0.022 Uiso calc R 1 H
C4 -0.15048(8) 0.68452(7) 0.39821(7) 0.01423(15) Uani d . 1 C
C5 -0.09083(8) 0.76737(7) 0.40898(7) 0.01395(14) Uani d . 1 C
C6 -0.00121(8) 0.74696(7) 0.46062(7) 0.01337(14) Uani d . 1 C
C7 0.05301(8) 0.83237(8) 0.48133(7) 0.01534(15) Uani d . 1 C
H7A 0.0351 0.9088 0.4623 0.018 Uiso calc R 1 H
C8 0.13434(8) 0.78179(8) 0.53326(7) 0.01596(15) Uani d . 1 C
H8A 0.1838 0.8159 0.5584 0.019 Uiso calc R 1 H
C9 -0.13120(8) 0.33399(7) 0.45704(7) 0.01414(15) Uani d . 1 C
C10 -0.20784(8) 0.41150(8) 0.41390(7) 0.01560(15) Uani d . 1 C
C11 -0.11870(8) 0.88356(8) 0.35767(7) 0.01557(15) Uani d . 1 C
C12 -0.04028(9) 0.94304(8) 0.28814(7) 0.01889(17) Uani d . 1 C
H12A 0.0303 0.9101 0.2783 0.023 Uiso calc R 1 H
C13 -0.06338(10) 1.04911(9) 0.23322(8) 0.02201(19) Uani d . 1 C
H13A -0.0096 1.0870 0.1852 0.026 Uiso calc R 1 H
C14 -0.16534(10) 1.09965(9) 0.24867(9) 0.0238(2) Uani d . 1 C
H14A -0.1819 1.1718 0.2109 0.029 Uiso calc R 1 H
C15 -0.24266(10) 1.04332(9) 0.31996(9) 0.0224(2) Uani d . 1 C
H15A -0.3115 1.0783 0.3325 0.027 Uiso calc R 1 H
C16 -0.22023(9) 0.93556(8) 0.37352(8) 0.01848(17) Uani d . 1 C
H16A -0.2745 0.8976 0.4210 0.022 Uiso calc R 1 H
C17 -0.29868(9) 0.37142(8) 0.37742(8) 0.01950(18) Uani d . 1 C
C18 -0.28603(10) 0.35674(9) 0.28466(9) 0.0228(2) Uani d . 1 C
H18A -0.2200 0.3749 0.2435 0.027 Uiso calc R 1 H
C19 -0.36938(11) 0.31572(10) 0.25213(11) 0.0297(3) Uani d . 1 C
H19A -0.3603 0.3066 0.1890 0.036 Uiso calc R 1 H
C20 -0.46524(12) 0.28838(11) 0.31218(12) 0.0348(3) Uani d . 1 C
H20A -0.5212 0.2584 0.2908 0.042 Uiso calc R 1 H
C21 -0.47990(12) 0.30440(13) 0.40301(12) 0.0381(3) Uani d . 1 C
H21A -0.5465 0.2869 0.4435 0.046 Uiso calc R 1 H
C22 -0.39630(10) 0.34663(12) 0.43571(10) 0.0299(2) Uani d . 1 C
H22A -0.4069 0.3582 0.4980 0.036 Uiso calc R 1 H
N3 0.09052(7) 0.51419(6) 0.37129(6) 0.01439(13) Uani d . 1 N
N4 0.14106(8) 0.55232(7) 0.21428(6) 0.01834(15) Uani d . 1 N
H4A 0.1378 0.5767 0.1518 0.022 Uiso calc R 1 H
C23 0.05972(8) 0.55849(8) 0.28470(7) 0.01773(16) Uani d . 1 C
H23A -0.0107 0.5906 0.2736 0.021 Uiso calc R 1 H
C24 0.22950(9) 0.50142(9) 0.25736(8) 0.02026(18) Uani d . 1 C
C25 0.19781(8) 0.47881(9) 0.35426(8) 0.01981(18) Uani d . 1 C
H25A 0.2428 0.4439 0.4028 0.024 Uiso calc R 1 H
C26 0.33252(11) 0.47673(13) 0.19953(10) 0.0348(3) Uani d . 1 C
H26A 0.3940 0.4751 0.2352 0.052 Uiso calc R 1 H
H26B 0.3421 0.5336 0.1379 0.052 Uiso calc R 1 H
H26C 0.3291 0.4053 0.1875 0.052 Uiso calc R 1 H
Cl1 0.19634(2) 0.65173(2) -0.01394(2) 0.02256(5) Uani d . 1 Cl
K1 0.278871(17) 0.116795(17) 0.123682(15) 0.01596(4) Uani d . 1 K
N5 0.38991(8) -0.07174(8) 0.26668(7) 0.02208(17) Uani d . 1 N
N6 0.17186(8) 0.29892(8) -0.02007(7) 0.02182(17) Uani d . 1 N
O1 0.50409(7) 0.11545(8) 0.13736(6) 0.02476(16) Uani d . 1 O
O2 0.40966(8) 0.27337(7) -0.01542(7) 0.02659(17) Uani d . 1 O
O3 0.14246(7) 0.27638(7) 0.18596(6) 0.02162(14) Uani d . 1 O
O4 0.22324(7) 0.08917(7) 0.31980(6) 0.02177(15) Uani d . 1 O
O5 0.25920(7) -0.10572(7) 0.13011(7) 0.02312(15) Uani d . 1 O
O6 0.13706(7) 0.06224(7) 0.01153(6) 0.02120(15) Uani d . 1 O
C27 0.50128(10) -0.04495(13) 0.26985(9) 0.0306(3) Uani d . 1 C
H27A 0.5435 -0.1133 0.2977 0.037 Uiso calc R 1 H
H27B 0.4996 0.0032 0.3128 0.037 Uiso calc R 1 H
C28 0.55796(9) 0.01158(12) 0.17164(9) 0.0283(2) Uani d . 1 C
H28A 0.6350 0.0210 0.1762 0.034 Uiso calc R 1 H
H28B 0.5558 -0.0332 0.1265 0.034 Uiso calc R 1 H
C29 0.56581(10) 0.18157(11) 0.05445(10) 0.0271(2) Uani d . 1 C
H29A 0.5775 0.1442 0.0026 0.033 Uiso calc R 1 H
H29B 0.6377 0.1931 0.0707 0.033 Uiso calc R 1 H
C30 0.50581(11) 0.28932(11) 0.02075(11) 0.0314(3) Uani d . 1 C
H30A 0.4864 0.3226 0.0750 0.038 Uiso calc R 1 H
H30B 0.5526 0.3398 -0.0306 0.038 Uiso calc R 1 H
C31 0.35582(12) 0.37527(11) -0.05912(10) 0.0321(3) Uani d . 1 C
H31A 0.4052 0.4195 -0.1128 0.039 Uiso calc R 1 H
H31B 0.3348 0.4172 -0.0111 0.039 Uiso calc R 1 H
C32 0.25590(12) 0.35227(11) -0.09670(9) 0.0307(3) Uani d . 1 C
H32A 0.2246 0.4222 -0.1353 0.037 Uiso calc R 1 H
H32B 0.2776 0.3047 -0.1401 0.037 Uiso calc R 1 H
C33 0.11460(11) 0.38052(9) 0.02601(9) 0.0258(2) Uani d . 1 C
H33A 0.0587 0.4217 -0.0142 0.031 Uiso calc R 1 H
H33B 0.1672 0.4334 0.0285 0.031 Uiso calc R 1 H
C34 0.06065(10) 0.33041(9) 0.12675(9) 0.02265(19) Uani d . 1 C
H34A 0.0210 0.3882 0.1532 0.027 Uiso calc R 1 H
H34B 0.0078 0.2771 0.1255 0.027 Uiso calc R 1 H
C35 0.10128(9) 0.24709(9) 0.28553(8) 0.02192(19) Uani d . 1 C
H35A 0.0403 0.1980 0.2973 0.026 Uiso calc R 1 H
H35B 0.0738 0.3136 0.3054 0.026 Uiso calc R 1 H
C36 0.19081(10) 0.19004(10) 0.34285(8) 0.02283(19) Uani d . 1 C
H36A 0.2536 0.2374 0.3277 0.027 Uiso calc R 1 H
H36B 0.1653 0.1753 0.4126 0.027 Uiso calc R 1 H
C37 0.29341(10) 0.02408(11) 0.38482(8) 0.0254(2) Uani d . 1 C
H37A 0.2563 0.0095 0.4516 0.030 Uiso calc R 1 H
H37B 0.3595 0.0640 0.3806 0.030 Uiso calc R 1 H
C38 0.32485(10) -0.08319(10) 0.36067(9) 0.0264(2) Uani d . 1 C
H38A 0.3665 -0.1308 0.4113 0.032 Uiso calc R 1 H
H38B 0.2578 -0.1204 0.3620 0.032 Uiso calc R 1 H
C39 0.39182(11) -0.17372(11) 0.23847(10) 0.0302(2) Uani d . 1 C
H39A 0.4105 -0.2359 0.2932 0.036 Uiso calc R 1 H
H39B 0.4499 -0.1713 0.1840 0.036 Uiso calc R 1 H
C40 0.28594(12) -0.19452(10) 0.20913(10) 0.0299(2) Uani d . 1 C
H40A 0.2930 -0.2638 0.1903 0.036 Uiso calc R 1 H
H40B 0.2276 -0.2013 0.2640 0.036 Uiso calc R 1 H
C41 0.16611(10) -0.12722(10) 0.09283(9) 0.0245(2) Uani d . 1 C
H41A 0.1003 -0.1233 0.1389 0.029 Uiso calc R 1 H
H41B 0.1741 -0.2019 0.0841 0.029 Uiso calc R 1 H
C42 0.15431(10) -0.04484(10) -0.00158(9) 0.0229(2) Uani d . 1 C
H42A 0.2208 -0.0478 -0.0472 0.027 Uiso calc R 1 H
H42B 0.0921 -0.0621 -0.0293 0.027 Uiso calc R 1 H
C43 0.13331(11) 0.14248(11) -0.07905(9) 0.0264(2) Uani d . 1 C
H43A 0.0836 0.1204 -0.1169 0.032 Uiso calc R 1 H
H43B 0.2066 0.1488 -0.1163 0.032 Uiso calc R 1 H
C44 0.09364(11) 0.25139(10) -0.06145(10) 0.0274(2) Uani d . 1 C
H44A 0.0778 0.3035 -0.1233 0.033 Uiso calc R 1 H
H44B 0.0249 0.2415 -0.0172 0.033 Uiso calc R 1 H

loop_
_atom_site_aniso_label
_atom_site_aniso_U_11
_atom_site_aniso_U_22
_atom_site_aniso_U_33
_atom_site_aniso_U_12
_atom_site_aniso_U_13
_atom_site_aniso_U_23
Fe1 0.01185(8) 0.01104(7) 0.01055(8) 0.00180(5) -0.00348(6) -0.00201(6)
N1 0.0144(3) 0.0127(3) 0.0134(3) 0.0014(2) -0.0042(2) -0.0025(2)
N2 0.0135(3) 0.0125(3) 0.0123(3) 0.0015(2) -0.0037(2) -0.0023(2)
C1 0.0149(4) 0.0144(3) 0.0161(4) 0.0013(3) -0.0062(3) -0.0020(3)
C2 0.0177(4) 0.0165(4) 0.0215(4) 0.0023(3) -0.0102(3) -0.0030(3)
C3 0.0195(4) 0.0155(4) 0.0195(4) 0.0040(3) -0.0101(3) -0.0033(3)
C4 0.0155(4) 0.0135(3) 0.0135(3) 0.0033(3) -0.0051(3) -0.0030(3)
C5 0.0166(4) 0.0127(3) 0.0126(3) 0.0034(3) -0.0045(3) -0.0034(3)
C6 0.0148(4) 0.0124(3) 0.0127(3) 0.0021(3) -0.0033(3) -0.0031(3)
C7 0.0172(4) 0.0130(3) 0.0159(4) 0.0006(3) -0.0042(3) -0.0034(3)
C8 0.0169(4) 0.0142(4) 0.0166(4) -0.0009(3) -0.0046(3) -0.0027(3)
C9 0.0142(4) 0.0137(3) 0.0139(4) -0.0001(3) -0.0036(3) -0.0019(3)
C10 0.0147(4) 0.0149(4) 0.0167(4) 0.0001(3) -0.0062(3) -0.0017(3)
C11 0.0201(4) 0.0132(3) 0.0145(4) 0.0036(3) -0.0075(3) -0.0042(3)
C12 0.0243(5) 0.0156(4) 0.0164(4) 0.0017(3) -0.0049(3) -0.0034(3)
C13 0.0313(5) 0.0159(4) 0.0185(4) -0.0011(4) -0.0074(4) -0.0023(3)
C14 0.0329(6) 0.0144(4) 0.0253(5) 0.0032(4) -0.0146(4) -0.0036(4)
C15 0.0241(5) 0.0174(4) 0.0284(5) 0.0072(3) -0.0135(4) -0.0082(4)
C16 0.0199(4) 0.0167(4) 0.0206(4) 0.0039(3) -0.0079(3) -0.0066(3)
C17 0.0180(4) 0.0152(4) 0.0246(5) -0.0004(3) -0.0105(4) -0.0006(3)
C18 0.0246(5) 0.0191(4) 0.0273(5) 0.0019(3) -0.0121(4) -0.0069(4)
C19 0.0334(6) 0.0235(5) 0.0382(7) 0.0042(4) -0.0217(5) -0.0113(5)
C20 0.0307(6) 0.0248(5) 0.0503(8) -0.0028(4) -0.0243(6) -0.0030(5)
C21 0.0236(6) 0.0409(7) 0.0437(8) -0.0093(5) -0.0098(5) 0.0031(6)
C22 0.0211(5) 0.0368(6) 0.0279(6) -0.0066(4) -0.0068(4) 0.0008(5)
N3 0.0155(3) 0.0133(3) 0.0140(3) 0.0014(2) -0.0037(3) -0.0028(2)
N4 0.0206(4) 0.0191(4) 0.0135(3) 0.0023(3) -0.0012(3) -0.0029(3)
C23 0.0181(4) 0.0205(4) 0.0134(4) 0.0026(3) -0.0029(3) -0.0035(3)
C24 0.0179(4) 0.0200(4) 0.0183(4) 0.0035(3) 0.0004(3) -0.0006(3)
C25 0.0165(4) 0.0220(4) 0.0170(4) 0.0043(3) -0.0021(3) -0.0006(3)
C26 0.0245(6) 0.0410(7) 0.0261(6) 0.0117(5) 0.0064(4) 0.0029(5)
Cl1 0.02627(12) 0.01973(11) 0.02116(11) -0.00343(8) -0.00230(9) -0.00441(8)
K1 0.01482(8) 0.01798(9) 0.01512(8) -0.00096(6) -0.00240(6) -0.00429(6)
N5 0.0171(4) 0.0269(4) 0.0194(4) 0.0038(3) -0.0021(3) -0.0032(3)
N6 0.0258(4) 0.0195(4) 0.0191(4) 0.0006(3) -0.0060(3) -0.0026(3)
O1 0.0146(3) 0.0355(4) 0.0232(4) -0.0019(3) 0.0011(3) -0.0081(3)
O2 0.0265(4) 0.0245(4) 0.0260(4) -0.0072(3) -0.0016(3) -0.0015(3)
O3 0.0207(3) 0.0238(4) 0.0197(3) 0.0027(3) -0.0021(3) -0.0063(3)
O4 0.0238(4) 0.0242(4) 0.0171(3) 0.0037(3) -0.0031(3) -0.0065(3)
O5 0.0244(4) 0.0178(3) 0.0278(4) 0.0001(3) -0.0056(3) -0.0065(3)
O6 0.0217(4) 0.0233(3) 0.0227(4) 0.0026(3) -0.0071(3) -0.0120(3)
C27 0.0172(5) 0.0482(7) 0.0225(5) 0.0034(5) -0.0063(4) -0.0031(5)
C28 0.0148(4) 0.0441(7) 0.0239(5) 0.0029(4) -0.0034(4) -0.0066(5)
C29 0.0171(4) 0.0339(6) 0.0305(6) -0.0076(4) 0.0041(4) -0.0105(5)
C30 0.0229(5) 0.0313(6) 0.0399(7) -0.0105(4) 0.0021(5) -0.0098(5)
C31 0.0347(6) 0.0239(5) 0.0306(6) -0.0077(5) 0.0008(5) 0.0036(4)
C32 0.0377(7) 0.0288(6) 0.0193(5) -0.0013(5) -0.0038(4) 0.0034(4)
C33 0.0332(6) 0.0145(4) 0.0274(5) 0.0027(4) -0.0059(4) -0.0019(4)
C34 0.0234(5) 0.0169(4) 0.0279(5) 0.0032(3) -0.0062(4) -0.0063(4)
C35 0.0212(5) 0.0250(5) 0.0214(5) 0.0013(4) -0.0003(4) -0.0111(4)
C36 0.0226(5) 0.0280(5) 0.0198(4) 0.0014(4) -0.0018(4) -0.0107(4)
C37 0.0279(5) 0.0305(5) 0.0146(4) 0.0022(4) -0.0024(4) -0.0022(4)
C38 0.0261(5) 0.0265(5) 0.0195(5) 0.0036(4) 0.0006(4) 0.0021(4)
C39 0.0287(6) 0.0254(5) 0.0326(6) 0.0114(4) -0.0059(5) -0.0042(5)
C40 0.0355(6) 0.0172(5) 0.0343(6) 0.0022(4) -0.0056(5) -0.0033(4)
C41 0.0269(5) 0.0231(5) 0.0272(5) -0.0056(4) -0.0009(4) -0.0127(4)
C42 0.0224(5) 0.0262(5) 0.0251(5) -0.0010(4) -0.0020(4) -0.0155(4)
C43 0.0283(5) 0.0317(6) 0.0229(5) 0.0045(4) -0.0120(4) -0.0111(4)
C44 0.0290(6) 0.0278(5) 0.0281(5) 0.0077(4) -0.0163(5) -0.0085(4)

loop_
_atom_type_symbol
_atom_type_description
_atom_type_scat_dispersion_real
_atom_type_scat_dispersion_imag
_atom_type_scat_source
C C 0.0033 0.0016 'International Tables Vol C Tables 4.2.6.8 and 6.1.1.4'
H H 0.0000 0.0000 'International Tables Vol C Tables 4.2.6.8 and 6.1.1.4'
N N 0.0061 0.0033 'International Tables Vol C Tables 4.2.6.8 and 6.1.1.4'
O O 0.0106 0.0060 'International Tables Vol C Tables 4.2.6.8 and 6.1.1.4'
K K 0.2009 0.2494 'International Tables Vol C Tables 4.2.6.8 and 6.1.1.4'
Fe Fe 0.3463 0.8444 'International Tables Vol C Tables 4.2.6.8 and 6.1.1.4'
Cl Cl 0.1484 0.1585 'International Tables Vol C Tables 4.2.6.8 and 6.1.1.4'

loop_
_geom_angle_atom_site_label_1
_geom_angle_atom_site_label_2
_geom_angle_atom_site_label_3
_geom_angle_site_symmetry_1
_geom_angle_site_symmetry_3
_geom_angle
N2 Fe1 N2 2_566 . 180.0
N2 Fe1 N1 2_566 2_566 90.34(3)
N2 Fe1 N1 . 2_566 89.66(3)
N2 Fe1 N1 2_566 . 89.66(3)
N2 Fe1 N1 . . 90.34(3)
N1 Fe1 N1 2_566 . 180.0
N2 Fe1 N3 2_566 . 89.85(3)
N2 Fe1 N3 . . 90.15(3)
N1 Fe1 N3 2_566 . 90.65(3)
N1 Fe1 N3 . . 89.35(3)
N2 Fe1 N3 2_566 2_566 90.15(3)
N2 Fe1 N3 . 2_566 89.85(3)
N1 Fe1 N3 2_566 2_566 89.35(3)
N1 Fe1 N3 . 2_566 90.65(3)
N3 Fe1 N3 . 2_566 180.00(4)
C4 N1 C1 . . 105.24(8)
C4 N1 Fe1 . . 127.78(6)
C1 N1 Fe1 . . 126.89(6)
C6 N2 C9 2_566 . 105.19(7)
C6 N2 Fe1 2_566 . 127.75(6)
C9 N2 Fe1 . . 127.06(6)
N1 C1 C10 . . 125.85(8)
N1 C1 C2 . . 110.69(8)
C10 C1 C2 . . 123.32(9)
C3 C2 C1 . . 106.74(9)
C3 C2 H2B . . 126.6
C1 C2 H2B . . 126.6
C2 C3 C4 . . 106.91(8)
C2 C3 H3A . . 126.5
C4 C3 H3A . . 126.5
N1 C4 C5 . . 125.29(8)
N1 C4 C3 . . 110.37(8)
C5 C4 C3 . . 124.33(8)
C4 C5 C6 . . 123.36(8)
C4 C5 C11 . . 118.87(8)
C6 C5 C11 . . 117.64(8)
N2 C6 C5 2_566 . 125.86(8)
N2 C6 C7 2_566 . 110.70(8)
C5 C6 C7 . . 123.41(8)
C8 C7 C6 . . 106.59(8)
C8 C7 H7A . . 126.7
C6 C7 H7A . . 126.7
C7 C8 C9 . 2_566 106.76(8)
C7 C8 H8A . . 126.6
C9 C8 H8A 2_566 . 126.6
N2 C9 C10 . . 125.97(8)
N2 C9 C8 . 2_566 110.69(8)
C10 C9 C8 . 2_566 123.30(9)
C9 C10 C1 . . 123.67(9)
C9 C10 C17 . . 117.68(8)
C1 C10 C17 . . 118.65(8)
C16 C11 C12 . . 118.01(9)
C16 C11 C5 . . 123.33(9)
C12 C11 C5 . . 118.64(9)
C13 C12 C11 . . 121.52(10)
C13 C12 H12A . . 119.2
C11 C12 H12A . . 119.2
C12 C13 C14 . . 119.96(11)
C12 C13 H13A . . 120.0
C14 C13 H13A . . 120.0
C15 C14 C13 . . 119.21(10)
C15 C14 H14A . . 120.4
C13 C14 H14A . . 120.4
C14 C15 C16 . . 120.75(10)
C14 C15 H15A . . 119.6
C16 C15 H15A . . 119.6
C11 C16 C15 . . 120.47(10)
C11 C16 H16A . . 119.8
C15 C16 H16A . . 119.8
C22 C17 C18 . . 118.86(11)
C22 C17 C10 . . 120.30(11)
C18 C17 C10 . . 120.84(10)
C19 C18 C17 . . 120.72(12)
C19 C18 H18A . . 119.6
C17 C18 H18A . . 119.6
C20 C19 C18 . . 119.76(13)
C20 C19 H19A . . 120.1
C18 C19 H19A . . 120.1
C21 C20 C19 . . 120.27(12)
C21 C20 H20A . . 119.9
C19 C20 H20A . . 119.9
C20 C21 C22 . . 120.07(14)
C20 C21 H21A . . 120.0
C22 C21 H21A . . 120.0
C17 C22 C21 . . 120.28(14)
C17 C22 H22A . . 119.9
C21 C22 H22A . . 119.9
C23 N3 C25 . . 105.11(8)
C23 N3 Fe1 . . 127.39(7)
C25 N3 Fe1 . . 127.49(7)
C23 N4 C24 . . 107.73(9)
C23 N4 H4A . . 126.1
C24 N4 H4A . . 126.1
N3 C23 N4 . . 111.42(9)
N3 C23 H23A . . 124.3
N4 C23 H23A . . 124.3
C25 C24 N4 . . 105.81(9)
C25 C24 C26 . . 132.61(10)
N4 C24 C26 . . 121.52(10)
C24 C25 N3 . . 109.93(9)
C24 C25 H25A . . 125.0
N3 C25 H25A . . 125.0
C24 C26 H26A . . 109.5
C24 C26 H26B . . 109.5
H26A C26 H26B . . 109.5
C24 C26 H26C . . 109.5
H26A C26 H26C . . 109.5
H26B C26 H26C . . 109.5
O4 K1 O3 . . 61.01(2)
O4 K1 O6 . . 121.37(3)
O3 K1 O6 . . 97.75(2)
O4 K1 O1 . . 92.66(3)
O3 K1 O1 . . 117.69(3)
O6 K1 O1 . . 140.37(3)
O4 K1 O2 . . 130.48(3)
O3 K1 O2 . . 93.67(3)
O6 K1 O2 . . 102.58(3)
O1 K1 O2 . . 60.51(3)
O4 K1 O5 . . 95.88(3)
O3 K1 O5 . . 134.94(3)
O6 K1 O5 . . 59.81(2)
O1 K1 O5 . . 100.25(3)
O2 K1 O5 . . 127.47(3)
O4 K1 N6 . . 120.43(3)
O3 K1 N6 . . 59.90(3)
O6 K1 N6 . . 61.40(3)
O1 K1 N6 . . 120.72(3)
O2 K1 N6 . . 60.68(3)
O5 K1 N6 . . 120.77(3)
O4 K1 N5 . . 60.85(3)
O3 K1 N5 . . 121.43(3)
O6 K1 N5 . . 117.76(3)
O1 K1 N5 . . 59.12(3)
O2 K1 N5 . . 118.95(3)
O5 K1 N5 . . 58.27(3)
N6 K1 N5 . . 178.66(3)
C38 N5 C27 . . 110.59(10)
C38 N5 C39 . . 110.11(10)
C27 N5 C39 . . 109.60(10)
C38 N5 K1 . . 106.07(7)
C27 N5 K1 . . 109.94(7)
C39 N5 K1 . . 110.49(7)
C44 N6 C32 . . 109.70(10)
C44 N6 C33 . . 109.34(10)
C32 N6 C33 . . 109.50(10)
C44 N6 K1 . . 108.42(7)
C32 N6 K1 . . 108.66(7)
C33 N6 K1 . . 111.20(7)
C28 O1 C29 . . 111.13(9)
C28 O1 K1 . . 116.88(7)
C29 O1 K1 . . 114.79(7)
C30 O2 C31 . . 111.66(10)
C30 O2 K1 . . 111.40(7)
C31 O2 K1 . . 116.26(7)
C35 O3 C34 . . 111.85(9)
C35 O3 K1 . . 115.54(6)
C34 O3 K1 . . 117.03(6)
C37 O4 C36 . . 110.81(9)
C37 O4 K1 . . 119.10(7)
C36 O4 K1 . . 112.79(6)
C40 O5 C41 . . 111.01(9)
C40 O5 K1 . . 122.75(7)
C41 O5 K1 . . 115.33(6)
C42 O6 C43 . . 110.50(9)
C42 O6 K1 . . 115.76(6)
C43 O6 K1 . . 111.97(7)
N5 C27 C28 . . 112.80(10)
N5 C27 H27A . . 109.0
C28 C27 H27A . . 109.0
N5 C27 H27B . . 109.0
C28 C27 H27B . . 109.0
H27A C27 H27B . . 107.8
O1 C28 C27 . . 108.50(10)
O1 C28 H28A . . 110.0
C27 C28 H28A . . 110.0
O1 C28 H28B . . 110.0
C27 C28 H28B . . 110.0
H28A C28 H28B . . 108.4
O1 C29 C30 . . 109.20(10)
O1 C29 H29A . . 109.8
C30 C29 H29A . . 109.8
O1 C29 H29B . . 109.8
C30 C29 H29B . . 109.8
H29A C29 H29B . . 108.3
O2 C30 C29 . . 109.40(10)
O2 C30 H30A . . 109.8
C29 C30 H30A . . 109.8
O2 C30 H30B . . 109.8
C29 C30 H30B . . 109.8
H30A C30 H30B . . 108.2
O2 C31 C32 . . 108.78(11)
O2 C31 H31A . . 109.9
C32 C31 H31A . . 109.9
O2 C31 H31B . . 109.9
C32 C31 H31B . . 109.9
H31A C31 H31B . . 108.3
N6 C32 C31 . . 113.47(11)
N6 C32 H32A . . 108.9
C31 C32 H32A . . 108.9
N6 C32 H32B . . 108.9
C31 C32 H32B . . 108.9
H32A C32 H32B . . 107.7
N6 C33 C34 . . 113.27(9)
N6 C33 H33A . . 108.9
C34 C33 H33A . . 108.9
N6 C33 H33B . . 108.9
C34 C33 H33B . . 108.9
H33A C33 H33B . . 107.7
O3 C34 C33 . . 108.74(10)
O3 C34 H34A . . 109.9
C33 C34 H34A . . 109.9
O3 C34 H34B . . 109.9
C33 C34 H34B . . 109.9
H34A C34 H34B . . 108.3
O3 C35 C36 . . 108.88(9)
O3 C35 H35A . . 109.9
C36 C35 H35A . . 109.9
O3 C35 H35B . . 109.9
C36 C35 H35B . . 109.9
H35A C35 H35B . . 108.3
O4 C36 C35 . . 109.45(9)
O4 C36 H36A . . 109.8
C35 C36 H36A . . 109.8
O4 C36 H36B . . 109.8
C35 C36 H36B . . 109.8
H36A C36 H36B . . 108.2
O4 C37 C38 . . 110.04(10)
O4 C37 H37A . . 109.7
C38 C37 H37A . . 109.7
O4 C37 H37B . . 109.7
C38 C37 H37B . . 109.7
H37A C37 H37B . . 108.2
N5 C38 C37 . . 114.24(10)
N5 C38 H38A . . 108.7
C37 C38 H38A . . 108.7
N5 C38 H38B . . 108.7
C37 C38 H38B . . 108.7
H38A C38 H38B . . 107.6
N5 C39 C40 . . 113.99(10)
N5 C39 H39A . . 108.8
C40 C39 H39A . . 108.8
N5 C39 H39B . . 108.8
C40 C39 H39B . . 108.8
H39A C39 H39B . . 107.6
O5 C40 C39 . . 108.92(10)
O5 C40 H40A . . 109.9
C39 C40 H40A . . 109.9
O5 C40 H40B . . 109.9
C39 C40 H40B . . 109.9
H40A C40 H40B . . 108.3
O5 C41 C42 . . 109.54(9)
O5 C41 H41A . . 109.8
C42 C41 H41A . . 109.8
O5 C41 H41B . . 109.8
C42 C41 H41B . . 109.8
H41A C41 H41B . . 108.2
O6 C42 C41 . . 109.97(9)
O6 C42 H42A . . 109.7
C41 C42 H42A . . 109.7
O6 C42 H42B . . 109.7
C41 C42 H42B . . 109.7
H42A C42 H42B . . 108.2
O6 C43 C44 . . 108.94(10)
O6 C43 H43A . . 109.9
C44 C43 H43A . . 109.9
O6 C43 H43B . . 109.9
C44 C43 H43B . . 109.9
H43A C43 H43B . . 108.3
N6 C44 C43 . . 113.38(10)
N6 C44 H44A . . 108.9
C43 C44 H44A . . 108.9
N6 C44 H44B . . 108.9
C43 C44 H44B . . 108.9
H44A C44 H44B . . 107.7

loop_
_geom_bond_atom_site_label_1
_geom_bond_atom_site_label_2
_geom_bond_site_symmetry_2
_geom_bond_distance
Fe1 N2 2_566 1.9903(8)
Fe1 N2 . 1.9903(8)
Fe1 N1 2_566 1.9996(8)
Fe1 N1 . 1.9996(8)
Fe1 N3 . 2.0154(8)
Fe1 N3 2_566 2.0155(8)
N1 C4 . 1.3803(12)
N1 C1 . 1.3804(12)
N2 C6 2_566 1.3749(11)
N2 C9 . 1.3789(12)
C1 C10 . 1.3936(13)
C1 C2 . 1.4392(13)
C2 C3 . 1.3587(14)
C2 H2B . 0.9500
C3 C4 . 1.4438(13)
C3 H3A . 0.9500
C4 C5 . 1.3972(13)
C5 C6 . 1.3982(13)
C5 C11 . 1.4927(13)
C6 N2 2_566 1.3749(11)
C6 C7 . 1.4498(13)
C7 C8 . 1.3567(13)
C7 H7A . 0.9500
C8 C9 2_566 1.4451(13)
C8 H8A . 0.9500
C9 C10 . 1.3913(13)
C9 C8 2_566 1.4451(13)
C10 C17 . 1.4986(14)
C11 C16 . 1.3960(14)
C11 C12 . 1.4014(15)
C12 C13 . 1.3908(14)
C12 H12A . 0.9500
C13 C14 . 1.3913(17)
C13 H13A . 0.9500
C14 C15 . 1.3900(18)
C14 H14A . 0.9500
C15 C16 . 1.4000(14)
C15 H15A . 0.9500
C16 H16A . 0.9500
C17 C22 . 1.3848(17)
C17 C18 . 1.4017(17)
C18 C19 . 1.3955(16)
C18 H18A . 0.9500
C19 C20 . 1.383(2)
C19 H19A . 0.9500
C20 C21 . 1.380(3)
C20 H20A . 0.9500
C21 C22 . 1.4078(19)
C21 H21A . 0.9500
C22 H22A . 0.9500
N3 C23 . 1.3241(13)
N3 C25 . 1.3832(13)
N4 C23 . 1.3494(14)
N4 C24 . 1.3668(14)
N4 H4A . 0.8800
C23 H23A . 0.9500
C24 C25 . 1.3648(15)
C24 C26 . 1.4923(16)
C25 H25A . 0.9500
C26 H26A . 0.9800
C26 H26B . 0.9800
C26 H26C . 0.9800
K1 O4 . 2.7712(8)
K1 O3 . 2.8031(8)
K1 O6 . 2.8185(8)
K1 O1 . 2.8360(9)
K1 O2 . 2.8398(9)
K1 O5 . 2.8410(8)
K1 N6 . 3.0078(10)
K1 N5 . 3.0703(10)
N5 C38 . 1.4644(16)
N5 C27 . 1.4657(16)
N5 C39 . 1.4676(17)
N6 C44 . 1.4675(16)
N6 C32 . 1.4705(17)
N6 C33 . 1.4741(16)
O1 C28 . 1.4206(16)
O1 C29 . 1.4246(15)
O2 C30 . 1.4257(16)
O2 C31 . 1.4292(17)
O3 C35 . 1.4217(14)
O3 C34 . 1.4305(14)
O4 C37 . 1.4185(14)
O4 C36 . 1.4302(14)
O5 C40 . 1.4216(15)
O5 C41 . 1.4248(15)
O6 C42 . 1.4250(14)
O6 C43 . 1.4258(15)
C27 C28 . 1.5100(18)
C27 H27A . 0.9900
C27 H27B . 0.9900
C28 H28A . 0.9900
C28 H28B . 0.9900
C29 C30 . 1.493(2)
C29 H29A . 0.9900
C29 H29B . 0.9900
C30 H30A . 0.9900
C30 H30B . 0.9900
C31 C32 . 1.510(2)
C31 H31A . 0.9900
C31 H31B . 0.9900
C32 H32A . 0.9900
C32 H32B . 0.9900
C33 C34 . 1.5083(18)
C33 H33A . 0.9900
C33 H33B . 0.9900
C34 H34A . 0.9900
C34 H34B . 0.9900
C35 C36 . 1.4992(17)
C35 H35A . 0.9900
C35 H35B . 0.9900
C36 H36A . 0.9900
C36 H36B . 0.9900
C37 C38 . 1.5125(19)
C37 H37A . 0.9900
C37 H37B . 0.9900
C38 H38A . 0.9900
C38 H38B . 0.9900
C39 C40 . 1.508(2)
C39 H39A . 0.9900
C39 H39B . 0.9900
C40 H40A . 0.9900
C40 H40B . 0.9900
C41 C42 . 1.4923(18)
C41 H41A . 0.9900
C41 H41B . 0.9900
C42 H42A . 0.9900
C42 H42B . 0.9900
C43 C44 . 1.5113(18)
C43 H43A . 0.9900
C43 H43B . 0.9900
C44 H44A . 0.9900
C44 H44B . 0.9900
